data_4000923
loop_
_publ_author_name
'Liang, Zhixiong'
'Tang, Qin'
'Liu, Jing'
'Li, Jinhua'
'Yan, Feng'
'Miao, Qian'

_publ_section_title
;
 N-Type Organic Semiconductors Based on \p-Deficient Pentacenequinones:
 Synthesis, Electronic Structures, Molecular Packing, and Thin Film
 Transistors
;
_journal_issue 23
_journal_name_full 'Chemistry of Materials'
_journal_page_first 6438
_journal_paper_doi 10.1021/cm102681p
_journal_volume 22
_journal_year 2010
_chemical_formula_sum 'C22 H4 F8 O2'
_chemical_formula_weight 452.25
_chemical_name_systematic
; 
 ? 
;
_space_group_IT_number 2
_symmetry_cell_setting triclinic
_symmetry_space_group_name_Hall '-P 1'
_symmetry_space_group_name_H-M 'P -1'
_atom_sites_solution_hydrogens geom
_atom_sites_solution_primary direct
_atom_sites_solution_secondary difmap
_audit_creation_method SHELXL-97
_cell_angle_alpha 93.0570(10)
_cell_angle_beta 92.4220(10)
_cell_angle_gamma 98.4550(10)
_cell_formula_units_Z 1
_cell_length_a 4.8938(3)
_cell_length_b 5.6273(3)
_cell_length_c 14.6838(9)
_cell_measurement_reflns_used 202
_cell_measurement_temperature 296(2)
_cell_measurement_theta_max 15
_cell_measurement_theta_min 15
_cell_volume 398.90(4)
_computing_cell_refinement 'BRUKER KAPPA APEXII DUO DIFFRACTOMETER'
_computing_data_collection 'BRUKER KAPPA APEXII DUO DIFFRACTOMETER'
_computing_data_reduction 'BRUKER KAPPA APEXII DUO DIFFRACTOMETER'
_computing_molecular_graphics 'SIEMENS SHELXTL'
_computing_publication_material 'SIEMENS SHELXTL'
_computing_structure_refinement 'SHELXL-97 (Sheldrick, 2008)'
_computing_structure_solution 'SHELXS-97 (Sheldrick, 2008)'
_diffrn_ambient_temperature 296(2)
_diffrn_measured_fraction_theta_full 0.974
_diffrn_measured_fraction_theta_max 0.974
_diffrn_measurement_device_type 'BRUKER KAPPA APEXII DUO DIFFRACTOMETER'
_diffrn_measurement_method 'PHI & OMEGA SCAN'
_diffrn_radiation_monochromator graphite
_diffrn_radiation_source 'fine-focus sealed tube'
_diffrn_radiation_type MoK\a
_diffrn_radiation_wavelength 0.71073
_diffrn_reflns_av_R_equivalents 0.0273
_diffrn_reflns_av_sigmaI/netI 0.0228
_diffrn_reflns_limit_h_max 5
_diffrn_reflns_limit_h_min -5
_diffrn_reflns_limit_k_max 6
_diffrn_reflns_limit_k_min -6
_diffrn_reflns_limit_l_max 17
_diffrn_reflns_limit_l_min -17
_diffrn_reflns_number 4682
_diffrn_reflns_theta_full 25.24
_diffrn_reflns_theta_max 25.24
_diffrn_reflns_theta_min 1.39
_exptl_absorpt_coefficient_mu 0.184
_exptl_absorpt_correction_T_max 0.7456
_exptl_absorpt_correction_T_min 0.6801
_exptl_absorpt_correction_type multi-scan
_exptl_crystal_colour yellow
_exptl_crystal_density_diffrn 1.883
_exptl_crystal_density_method 'not measured'
_exptl_crystal_description block
_exptl_crystal_F_000 224
_exptl_crystal_size_max 0.40
_exptl_crystal_size_mid 0.30
_exptl_crystal_size_min 0.20
_refine_diff_density_max 0.233
_refine_diff_density_min -0.186
_refine_diff_density_rms 0.039
_refine_ls_extinction_method none
_refine_ls_goodness_of_fit_ref 1.009
_refine_ls_hydrogen_treatment riding
_refine_ls_matrix_type full
_refine_ls_number_parameters 145
_refine_ls_number_reflns 1404
_refine_ls_number_restraints 0
_refine_ls_restrained_S_all 1.009
_refine_ls_R_factor_all 0.0545
_refine_ls_R_factor_gt 0.0381
_refine_ls_shift/su_max 0.000
_refine_ls_shift/su_mean 0.000
_refine_ls_structure_factor_coef Fsqd
_refine_ls_weighting_details 'calc w=1/[\s^2^(Fo^2^)+(0.0750P)^2^+0.1151P] where P=(Fo^2^+2Fc^2^)/3'
_refine_ls_weighting_scheme calc
_refine_ls_wR_factor_gt 0.1120
_refine_ls_wR_factor_ref 0.1326
_reflns_number_gt 1025
_reflns_number_total 1404
_reflns_threshold_expression >2sigma(I)
_cod_data_source_file cm102681p_si_002.cif
_cod_data_source_block F8PQ
_cod_depositor_comments
;
The following automatic conversions were performed:

'_symmetry_cell_setting' value 'Triclinic' changed to 'triclinic'
according to /home/saulius/struct/CIF-dictionaries/cif_core.dic
dictionary named 'cif_core.dic' version 2.4.2 from 2011-04-26.

Automatic conversion script
Id: cif_fix_values 1715 2011-07-08 13:25:40Z adriana 
;
_cod_original_sg_symbol_H-M P-1
_cod_database_code 4000923

loop_
_symmetry_equiv_pos_as_xyz
'x, y, z'
'-x, -y, -z'

loop_
_atom_site_label
_atom_site_type_symbol
_atom_site_fract_x
_atom_site_fract_y
_atom_site_fract_z
_atom_site_U_iso_or_equiv
_atom_site_adp_type
_atom_site_occupancy
_atom_site_symmetry_multiplicity
_atom_site_calc_flag
_atom_site_refinement_flags
O1 O -0.2456(3) 0.8764(2) -0.44229(9) 0.0495(4) Uani 1 1 d .
C1 C -0.1337(4) 0.7086(3) -0.46884(12) 0.0370(4) Uani 1 1 d .
C2 C 0.0687(3) 0.6098(3) -0.40812(12) 0.0354(4) Uani 1 1 d .
C3 C 0.1305(4) 0.7156(3) -0.32218(12) 0.0383(4) Uani 1 1 d .
H3A H 0.0471 0.8469 -0.3034 0.046 Uiso 1 1 calc R
C4 C 0.3183(4) 0.6286(3) -0.26184(12) 0.0391(5) Uani 1 1 d .
C5 C 0.3865(4) 0.7332(4) -0.17277(13) 0.0458(5) Uani 1 1 d .
C6 C 0.5704(4) 0.6490(4) -0.11587(13) 0.0512(5) Uani 1 1 d .
C7 C 0.6959(4) 0.4521(4) -0.14488(13) 0.0497(5) Uani 1 1 d .
C8 C 0.6350(4) 0.3466(3) -0.22953(13) 0.0440(5) Uani 1 1 d .
C9 C 0.4460(4) 0.4279(3) -0.29124(12) 0.0377(5) Uani 1 1 d .
C10 C 0.3799(4) 0.3205(3) -0.37993(12) 0.0373(4) Uani 1 1 d .
H10A H 0.4620 0.1892 -0.3995 0.045 Uiso 1 1 calc R
C11 C 0.1953(3) 0.4082(3) -0.43762(12) 0.0351(4) Uani 1 1 d .
F1 F 0.2635(3) 0.9206(2) -0.14385(8) 0.0665(4) Uani 1 1 d .
F2 F 0.6386(3) 0.7541(3) -0.03106(8) 0.0717(5) Uani 1 1 d .
F3 F 0.8797(3) 0.3685(3) -0.08697(8) 0.0704(5) Uani 1 1 d .
F4 F 0.7596(3) 0.1598(2) -0.25539(8) 0.0622(4) Uani 1 1 d .

loop_
_atom_site_aniso_label
_atom_site_aniso_U_11
_atom_site_aniso_U_22
_atom_site_aniso_U_33
_atom_site_aniso_U_23
_atom_site_aniso_U_13
_atom_site_aniso_U_12
O1 0.0578(9) 0.0458(8) 0.0491(8) -0.0082(6) -0.0007(6) 0.0268(7)
C1 0.0355(9) 0.0331(9) 0.0432(10) 0.0008(8) 0.0075(8) 0.0071(8)
C2 0.0335(9) 0.0329(9) 0.0401(10) 0.0020(8) 0.0060(7) 0.0053(8)
C3 0.0398(10) 0.0334(10) 0.0427(10) -0.0017(8) 0.0058(8) 0.0088(8)
C4 0.0396(10) 0.0365(10) 0.0405(10) 0.0012(8) 0.0060(8) 0.0028(8)
C5 0.0512(11) 0.0430(11) 0.0431(11) -0.0018(8) 0.0054(9) 0.0074(9)
C6 0.0578(13) 0.0567(13) 0.0369(10) -0.0019(9) 0.0000(9) 0.0038(10)
C7 0.0472(11) 0.0589(13) 0.0432(11) 0.0096(9) -0.0043(9) 0.0082(10)
C8 0.0428(10) 0.0442(11) 0.0473(11) 0.0057(9) 0.0059(8) 0.0118(9)
C9 0.0346(9) 0.0371(10) 0.0414(10) 0.0050(8) 0.0056(8) 0.0033(8)
C10 0.0374(10) 0.0337(10) 0.0422(10) 0.0014(8) 0.0065(8) 0.0091(8)
C11 0.0327(9) 0.0321(9) 0.0410(10) 0.0019(7) 0.0056(7) 0.0057(7)
F1 0.0850(10) 0.0625(8) 0.0537(8) -0.0154(6) -0.0030(7) 0.0254(7)
F2 0.0897(10) 0.0858(10) 0.0405(7) -0.0073(6) -0.0094(6) 0.0244(8)
F3 0.0695(9) 0.0928(11) 0.0505(8) -0.0002(7) -0.0128(6) 0.0230(7)
F4 0.0691(8) 0.0655(8) 0.0580(8) 0.0004(6) -0.0031(6) 0.0330(7)

loop_
_atom_type_symbol
_atom_type_description
_atom_type_scat_dispersion_real
_atom_type_scat_dispersion_imag
_atom_type_scat_source
C C 0.0033 0.0016 'International Tables Vol C Tables 4.2.6.8 and 6.1.1.4'
H H 0.0000 0.0000 'International Tables Vol C Tables 4.2.6.8 and 6.1.1.4'
O O 0.0106 0.0060 'International Tables Vol C Tables 4.2.6.8 and 6.1.1.4'
F F 0.0171 0.0103 'International Tables Vol C Tables 4.2.6.8 and 6.1.1.4'

loop_
_geom_angle_atom_site_label_1
_geom_angle_atom_site_label_2
_geom_angle_atom_site_label_3
_geom_angle
_geom_angle_site_symmetry_1
_geom_angle_site_symmetry_3
O1 C1 C11 121.53(17) . 2_564
O1 C1 C2 120.93(17) . .
C11 C1 C2 117.53(15) 2_564 .
C3 C2 C11 119.98(17) . .
C3 C2 C1 118.59(16) . .
C11 C2 C1 121.43(17) . .
C2 C3 C4 120.98(17) . .
C3 C4 C5 122.45(18) . .
C3 C4 C9 119.18(17) . .
C5 C4 C9 118.38(18) . .
F1 C5 C6 119.51(18) . .
F1 C5 C4 118.81(18) . .
C6 C5 C4 121.68(19) . .
C5 C6 F2 121.16(19) . .
C5 C6 C7 119.88(19) . .
F2 C6 C7 118.96(19) . .
C8 C7 F3 120.51(19) . .
C8 C7 C6 120.14(18) . .
F3 C7 C6 119.35(18) . .
F4 C8 C7 118.71(18) . .
F4 C8 C9 119.17(17) . .
C7 C8 C9 122.12(18) . .
C8 C9 C10 123.00(17) . .
C8 C9 C4 117.80(17) . .
C10 C9 C4 119.20(17) . .
C11 C10 C9 120.60(17) . .
C10 C11 C2 120.06(17) . .
C10 C11 C1 118.91(17) . 2_564
C2 C11 C1 121.03(17) . 2_564

loop_
_geom_bond_atom_site_label_1
_geom_bond_atom_site_label_2
_geom_bond_distance
_geom_bond_site_symmetry_2
O1 C1 1.214(2) .
C1 C11 1.490(3) 2_564
C1 C2 1.492(3) .
C2 C3 1.369(3) .
C2 C11 1.427(2) .
C3 C4 1.407(3) .
C4 C5 1.411(3) .
C4 C9 1.425(3) .
C5 F1 1.347(2) .
C5 C6 1.355(3) .
C6 F2 1.357(2) .
C6 C7 1.400(3) .
C7 C8 1.351(3) .
C7 F3 1.362(2) .
C8 F4 1.337(2) .
C8 C9 1.409(3) .
C9 C10 1.410(3) .
C10 C11 1.374(3) .
C11 C1 1.490(3) 2_564
